data_7151460
loop_
_publ_author_name
'Schulte, J. Hilko'
'Werz, Daniel B.'
'Rominger, Frank'
'Gleiter, Rolf'

_publ_section_title
;
 Syntheses and solid state structures of cyclic diynes with two
 chalcogen centres ? a competition between weak interactions
;
_journal_issue 15
_journal_name_full 'Organic &amp;  Biomolecular Chemistry'
_journal_page_first 2788
_journal_paper_doi 10.1039/b303653g
_journal_volume 1
_journal_year 2003
_chemical_formula_sum 'C14 H20 S2'
_chemical_formula_weight 252.42
_chemical_name_systematic
;
?
;
_space_group_IT_number 62
_symmetry_cell_setting orthorhombic
_symmetry_space_group_name_Hall '-P 2ac 2n'
_symmetry_space_group_name_H-M 'P n m a'
_atom_sites_solution_hydrogens geom
_atom_sites_solution_primary direct
_atom_sites_solution_secondary difmap
_audit_creation_method SHELXL-97
_cell_angle_alpha 90.00
_cell_angle_beta 90.00
_cell_angle_gamma 90.00
_cell_formula_units_Z 4
_cell_length_a 9.1023(2)
_cell_length_b 16.8216(3)
_cell_length_c 9.1905(2)
_cell_measurement_temperature 200(2)
_cell_volume 1407.21(5)
_computing_cell_refinement 'Bruker SMART'
_computing_data_collection 'Bruker SMART'
_computing_data_reduction 'Bruker SHELXTL'
_computing_molecular_graphics 'Bruker SHELXTL'
_computing_publication_material 'Bruker SHELXTL'
_computing_structure_refinement 'SHELXL-97 (Sheldrick, 1997)'
_computing_structure_solution 'SHELXS-97 (Sheldrick, 1990)'
_diffrn_ambient_temperature 200(2)
_diffrn_measured_fraction_theta_full 0.999
_diffrn_measured_fraction_theta_max 0.999
_diffrn_measurement_device_type 'CCD area detector'
_diffrn_measurement_method 'phi and omega scans'
_diffrn_radiation_monochromator graphite
_diffrn_radiation_source 'fine-focus sealed tube'
_diffrn_radiation_type MoK\a
_diffrn_radiation_wavelength 0.71073
_diffrn_reflns_av_R_equivalents 0.0311
_diffrn_reflns_av_sigmaI/netI 0.0175
_diffrn_reflns_limit_h_max 11
_diffrn_reflns_limit_h_min -11
_diffrn_reflns_limit_k_max 21
_diffrn_reflns_limit_k_min -21
_diffrn_reflns_limit_l_max 11
_diffrn_reflns_limit_l_min -11
_diffrn_reflns_number 13285
_diffrn_reflns_theta_full 27.48
_diffrn_reflns_theta_max 27.48
_diffrn_reflns_theta_min 2.42
_exptl_absorpt_coefficient_mu 0.352
_exptl_absorpt_correction_T_max 0.9459
_exptl_absorpt_correction_T_min 0.8868
_exptl_absorpt_correction_type multi-scan
_exptl_absorpt_process_details 'Blessing, Acta Cryst. (1995) A51 33-38.'
_exptl_crystal_colour colorless
_exptl_crystal_density_diffrn 1.191
_exptl_crystal_density_method 'not measured'
_exptl_crystal_description polyhedron
_exptl_crystal_F_000 544
_exptl_crystal_size_max 0.35
_exptl_crystal_size_mid 0.30
_exptl_crystal_size_min 0.16
_refine_diff_density_max 0.238
_refine_diff_density_min -0.319
_refine_diff_density_rms 0.051
_refine_ls_extinction_method none
_refine_ls_goodness_of_fit_ref 1.028
_refine_ls_hydrogen_treatment constr
_refine_ls_matrix_type full
_refine_ls_number_parameters 92
_refine_ls_number_reflns 1669
_refine_ls_number_restraints 0
_refine_ls_restrained_S_all 1.028
_refine_ls_R_factor_all 0.0425
_refine_ls_R_factor_gt 0.0337
_refine_ls_shift/su_max 0.012
_refine_ls_shift/su_mean 0.002
_refine_ls_structure_factor_coef Fsqd
_refine_ls_weighting_details 'calc w=1/[\s^2^(Fo^2^)+(0.0505P)^2^+0.4068P] where P=(Fo^2^+2Fc^2^)/3'
_refine_ls_weighting_scheme calc
_refine_ls_wR_factor_gt 0.0878
_refine_ls_wR_factor_ref 0.0943
_reflns_number_gt 1382
_reflns_number_total 1669
_reflns_threshold_expression >2sigma(I)
_cod_data_source_file b303653g.txt
_cod_data_source_block hse16_(in_paper_5S25)
_cod_depositor_comments
;
The following automatic conversions were performed:
'_symmetry_cell_setting' value 'Orthorhombic' changed to 'orthorhombic'
according to '/home/saulius/struct/CIF-dictionaries/cif_core.dic'
dictionary named 'cif_core.dic' version 2.4.1 from 2010-06-29.

Automatic conversion script
Id: cif_fix_enum 1527 2010-12-29 10:47:43Z saulius 
;
_cod_original_sg_symbol_H-M Pnma
_cod_database_code 7151460

loop_
_symmetry_equiv_pos_as_xyz
'x, y, z'
'-x+1/2, -y, z+1/2'
'-x, y+1/2, -z'
'x+1/2, -y+1/2, -z+1/2'
'-x, -y, -z'
'x-1/2, y, -z-1/2'
'x, -y-1/2, z'
'-x-1/2, y-1/2, z-1/2'

loop_
_atom_site_label
_atom_site_type_symbol
_atom_site_fract_x
_atom_site_fract_y
_atom_site_fract_z
_atom_site_U_iso_or_equiv
_atom_site_adp_type
_atom_site_occupancy
_atom_site_symmetry_multiplicity
_atom_site_calc_flag
_atom_site_refinement_flags
_atom_site_disorder_assembly
_atom_site_disorder_group
S1 S 0.15791(4) 0.57408(2) 0.10741(4) 0.04329(15) Uani 1 1 d . . .
C2 C 0.31124(16) 0.58455(8) 0.00602(15) 0.0364(3) Uani 1 1 d . . .
C3 C 0.41288(17) 0.59091(8) -0.07483(15) 0.0402(3) Uani 1 1 d . A .
C4 C 0.53478(19) 0.60084(10) -0.17777(18) 0.0503(4) Uani 1 1 d . . .
H4A H 0.5387 0.5539 -0.2426 0.060 Uiso 0.764(6) 1 calc PR A 1
H4B H 0.6282 0.6029 -0.1227 0.060 Uiso 0.764(6) 1 calc PR A 1
H4C H 0.5039 0.5800 -0.2738 0.060 Uiso 0.236(6) 1 calc PR A 2
H4D H 0.6188 0.5683 -0.1441 0.060 Uiso 0.236(6) 1 calc PR A 2
C5 C 0.5220(3) 0.67461(13) -0.2695(3) 0.0464(7) Uani 0.764(6) 1 d P . 1
H5A H 0.4270 0.6740 -0.3218 0.056 Uiso 0.764(6) 1 calc PR A 1
H5B H 0.6016 0.6751 -0.3428 0.056 Uiso 0.764(6) 1 calc PR A 1
C6 C 0.5319(3) 0.7500 -0.1764(3) 0.0417(8) Uani 0.764(6) 2 d SP . 1
H6A H 0.4510 0.7500 -0.1043 0.050 Uiso 0.764(6) 2 calc SPR A 1
H6B H 0.6260 0.7500 -0.1224 0.050 Uiso 0.764(6) 2 calc SPR A 1
C7 C 0.21378(19) 0.7500 0.27543(19) 0.0314(4) Uani 1 2 d S . .
H7A H 0.1267 0.7500 0.3399 0.038 Uiso 1 2 calc SR . .
H7B H 0.1789 0.7500 0.1734 0.038 Uiso 1 2 calc SR . .
C8 C 0.30455(14) 0.67565(8) 0.30334(14) 0.0356(3) Uani 1 1 d . . .
H8A H 0.3882 0.6755 0.2346 0.043 Uiso 1 1 calc R . .
H8B H 0.3457 0.6791 0.4028 0.043 Uiso 1 1 calc R . .
C9 C 0.22437(16) 0.59715(8) 0.28919(15) 0.0406(3) Uani 1 1 d . . .
H9A H 0.1396 0.5975 0.3566 0.049 Uiso 1 1 calc R . .
H9B H 0.2913 0.5541 0.3207 0.049 Uiso 1 1 calc R . .
C5B C 0.5859(10) 0.6854(5) -0.1965(11) 0.058(3) Uani 0.236(6) 1 d P . 2
H5B1 H 0.6694 0.6856 -0.2655 0.069 Uiso 0.236(6) 1 calc PR A 2
H5B2 H 0.6233 0.7046 -0.1017 0.069 Uiso 0.236(6) 1 calc PR A 2
C6B C 0.4596(9) 0.7500 -0.2565(9) 0.034(2) Uani 0.236(6) 2 d SP . 2
H6B1 H 0.4439 0.7500 -0.3630 0.041 Uiso 0.236(6) 2 calc SPR A 2
H6B2 H 0.3658 0.7500 -0.2018 0.041 Uiso 0.236(6) 2 calc SPR A 2

loop_
_atom_site_aniso_label
_atom_site_aniso_U_11
_atom_site_aniso_U_22
_atom_site_aniso_U_33
_atom_site_aniso_U_23
_atom_site_aniso_U_13
_atom_site_aniso_U_12
S1 0.0347(2) 0.0419(2) 0.0533(3) -0.00609(15) 0.00507(15) -0.00576(14)
C2 0.0396(7) 0.0295(6) 0.0401(7) -0.0020(5) -0.0002(6) 0.0044(5)
C3 0.0449(8) 0.0364(7) 0.0392(7) -0.0021(6) 0.0010(6) 0.0055(6)
C4 0.0522(9) 0.0505(9) 0.0482(8) -0.0037(7) 0.0156(7) 0.0100(7)
C5 0.0568(14) 0.0444(11) 0.0379(12) -0.0044(9) 0.0148(11) 0.0017(10)
C6 0.0493(17) 0.0404(15) 0.0354(16) 0.000 0.0110(14) 0.000
C7 0.0260(8) 0.0344(9) 0.0338(9) 0.000 -0.0007(7) 0.000
C8 0.0309(6) 0.0410(7) 0.0348(6) 0.0023(5) -0.0018(5) 0.0052(5)
C9 0.0440(8) 0.0363(7) 0.0413(8) 0.0091(6) 0.0088(6) 0.0053(6)
C5B 0.048(5) 0.075(5) 0.051(5) -0.017(4) 0.018(4) -0.010(4)
C6B 0.032(4) 0.051(5) 0.020(4) 0.000 0.001(3) 0.000

loop_
_atom_type_symbol
_atom_type_description
_atom_type_scat_dispersion_real
_atom_type_scat_dispersion_imag
_atom_type_scat_source
C C 0.0033 0.0016 'International Tables Vol C Tables 4.2.6.8 and 6.1.1.4'
H H 0.0000 0.0000 'International Tables Vol C Tables 4.2.6.8 and 6.1.1.4'
S S 0.1246 0.1234 'International Tables Vol C Tables 4.2.6.8 and 6.1.1.4'

loop_
_geom_angle_atom_site_label_1
_geom_angle_atom_site_label_2
_geom_angle_atom_site_label_3
_geom_angle
_geom_angle_site_symmetry_1
_geom_angle_site_symmetry_3
_geom_angle_publ_flag
C2 S1 C9 102.12(7) . . ?
C3 C2 S1 174.91(14) . . ?
C2 C3 C4 177.83(16) . . ?
C3 C4 C5 113.36(14) . . ?
C3 C4 C5B 114.5(3) . . ?
C5 C4 C5B 35.0(4) . . ?
C4 C5 C6 111.4(2) . . ?
C5 C6 C5 111.7(3) 7_575 . ?
C8 C7 C8 110.66(15) . 7_575 ?
C9 C8 C7 116.16(11) . . ?
C8 C9 S1 115.17(9) . . ?
C4 C5B C6B 116.0(7) . . ?
C5B C6B C5B 80.9(8) 7_575 . ?

loop_
_geom_bond_atom_site_label_1
_geom_bond_atom_site_label_2
_geom_bond_distance
_geom_bond_site_symmetry_2
_geom_bond_publ_flag
S1 C2 1.6873(15) . ?
S1 C9 1.8186(15) . ?
C2 C3 1.192(2) . ?
C3 C4 1.468(2) . ?
C4 C5 1.505(3) . ?
C4 C5B 1.506(8) . ?
C5 C6 1.532(3) . ?
C6 C5 1.532(3) 7_575 ?
C7 C8 1.5207(16) . ?
C7 C8 1.5207(16) 7_575 ?
C8 C9 1.514(2) . ?
C5B C6B 1.675(13) . ?
C6B C5B 1.675(13) 7_575 ?
